data_9005560
loop_
_publ_author_name
'Bindi, L.'
'Safonov, O. G.'
'Litvin, Y. A.'
'Perchuk, L. L.'
'Menchetti, S.'

_publ_section_title
;
 Ultrahigh potassium content in the clinopyroxene structure:
 an X-ray single-crystal study
 Sample: K2
;
_journal_name_full 'European Journal of Mineralogy'
_journal_page_first 929
_journal_page_last 934
_journal_paper_doi 10.1127/0935-1221/2002/0014-0929
_journal_volume 14
_journal_year 2002
_chemical_formula_sum 'Al0.209 Ca0.896 K0.072 Mg0.887 O6 Si1.936'
_chemical_name_mineral Diopside
_space_group_IT_number 15
_symmetry_space_group_name_Hall '-C 2yc'
_symmetry_space_group_name_H-M 'C 1 2/c 1'
_cell_angle_alpha 90
_cell_angle_beta 106.14
_cell_angle_gamma 90
_cell_formula_units_Z 4
_cell_length_a 9.744
_cell_length_b 8.904
_cell_length_c 5.273
_cell_volume 439.457
_database_code_amcsd 0006948
_exptl_crystal_density_diffrn 3.269
_cod_original_formula_sum 'Ca.896 Mg.887 K.072 Al.209 Si1.936 O6'
_cod_database_code 9005560

loop_
_space_group_symop_operation_xyz
x,y,z
1/2+x,1/2+y,z
x,-y,1/2+z
1/2+x,1/2-y,1/2+z
-x,y,1/2-z
1/2-x,1/2+y,1/2-z
-x,-y,-z
1/2-x,1/2-y,-z

loop_
_atom_site_aniso_label
_atom_site_aniso_U_11
_atom_site_aniso_U_22
_atom_site_aniso_U_33
_atom_site_aniso_U_12
_atom_site_aniso_U_13
_atom_site_aniso_U_23
CaM2 0.01239 0.01323 0.00969 0.00000 -0.00044 0.00000
MgM2 0.01239 0.01323 0.00969 0.00000 -0.00044 0.00000
KM2 0.01239 0.01323 0.00969 0.00000 -0.00044 0.00000
MgM1 0.00957 0.00971 0.00863 0.00000 0.00203 0.00000
AlM1 0.00957 0.00971 0.00863 0.00000 0.00203 0.00000
SiT 0.00612 0.00818 0.00630 -0.00033 0.00214 0.00084
AlT 0.00612 0.00818 0.00630 -0.00033 0.00214 0.00084
O1 0.00537 0.01121 0.01081 0.00098 0.00230 0.00095
O2 0.01243 0.01013 0.01396 -0.00361 0.00544 0.00036
O3 0.01030 0.01444 0.00898 0.00242 0.00258 -0.00340

loop_
_atom_site_label
_atom_site_fract_x
_atom_site_fract_y
_atom_site_fract_z
_atom_site_occupancy
_atom_site_U_iso_or_equiv
_atom_site_type_symbol
_atom_site_attached_hydrogens
CaM2 0.00000 0.30054 0.25000 0.89600 0.01247 Ca 0
MgM2 0.00000 0.30054 0.25000 0.03200 0.01247 Mg 0
KM2 0.00000 0.30054 0.25000 0.07200 0.01247 K 0
MgM1 0.00000 0.90677 0.25000 0.85500 0.00941 Mg 0
AlM1 0.00000 0.90677 0.25000 0.14500 0.00941 Al 0
SiT 0.28775 0.09247 0.23260 0.96800 0.00678 Si 0
AlT 0.28775 0.09247 0.23260 0.03200 0.00678 Al 0
O1 0.11522 0.08746 0.14715 1.00000 0.00912 O 0
O2 0.36290 0.24918 0.32315 1.00000 0.01182 O 0
O3 0.34501 0.01882 0.98670 1.00000 0.01126 O 0

loop_
_cod_changelog_entry_id
_cod_changelog_entry_author
_cod_changelog_entry_date
_cod_changelog_entry_text
1
;cod-tools version 3.8.0
Id: cif_guess_AMCSD_atom_types 9581 2023-05-17 12:35:41Z saulius
;
2023-05-23T09:19:22+03:00
;Derived atom types and hydrogen counts
from atom names that follow the AMCSD naming convention
(Wat == water, O-H == hydroxyl).
;

loop_
_cod_related_entry_id
_cod_related_entry_database
_cod_related_entry_code
1 AMCSD 0006948
